data_4311978
loop_
_publ_author_name
'Erin J. Daida'
'Jonas C. Peters'

_publ_section_title
;
 Considering FeII/IV Redox Processes as Mechanistically Relevant to the
 Catalytic Hydrogenation of Olefins by [PhBPiPr3]Fe-Hx Species
;
_journal_name_full 'Inorganic Chemistry'
_journal_page_first 7474
_journal_page_last 7485
_journal_paper_doi 10.1021/ic0488583
_journal_volume 43
_journal_year 2004
_chemical_formula_sum 'C34 H60 B Fe P3'
_chemical_formula_weight 628.39
_chemical_name_systematic
; 
 ? 
;
_space_group_IT_number 4
_symmetry_cell_setting monoclinic
_symmetry_space_group_name_Hall 'P 2yb'
_symmetry_space_group_name_H-M 'P 1 21 1'
_atom_sites_solution_hydrogens geom
_atom_sites_solution_primary direct
_atom_sites_solution_secondary difmap
_audit_creation_method SHELXL-97
_cell_angle_alpha 90.00
_cell_angle_beta 105.4760(10)
_cell_angle_gamma 90.00
_cell_formula_units_Z 2
_cell_length_a 9.4372(4)
_cell_length_b 11.7832(4)
_cell_length_c 16.7231(6)
_cell_measurement_reflns_used 6801
_cell_measurement_temperature 100(2)
_cell_measurement_theta_max 38.45
_cell_measurement_theta_min 2.14
_cell_volume 1792.19(12)
_computing_cell_refinement 'Bruker SMART'
_computing_data_collection 'Bruker SMART'
_computing_data_reduction 'Bruker SAINT'
_computing_molecular_graphics 'Bruker SHELXTL'
_computing_publication_material 'Bruker SHELXTL'
_computing_structure_refinement 'SHELXL-97 (Sheldrick, 1997)'
_computing_structure_solution 'SHELXS-97 (Sheldrick, 1990)'
_diffrn_ambient_temperature 100(2)
_diffrn_measured_fraction_theta_full 0.862
_diffrn_measured_fraction_theta_max 0.862
_diffrn_measurement_device_type 'CCD area detector'
_diffrn_measurement_method 'phi and omega scans'
_diffrn_radiation_monochromator graphite
_diffrn_radiation_source 'fine-focus sealed tube'
_diffrn_radiation_type MoK\a
_diffrn_radiation_wavelength 0.71073
_diffrn_reflns_av_R_equivalents 0.0501
_diffrn_reflns_av_sigmaI/netI 0.0683
_diffrn_reflns_limit_h_max 16
_diffrn_reflns_limit_h_min -16
_diffrn_reflns_limit_k_max 22
_diffrn_reflns_limit_k_min -19
_diffrn_reflns_limit_l_max 31
_diffrn_reflns_limit_l_min -30
_diffrn_reflns_number 35359
_diffrn_reflns_theta_full 42.76
_diffrn_reflns_theta_max 42.76
_diffrn_reflns_theta_min 2.14
_exptl_absorpt_coefficient_mu 0.575
_exptl_absorpt_correction_type none
_exptl_crystal_colour red
_exptl_crystal_density_diffrn 1.164
_exptl_crystal_density_meas 0
_exptl_crystal_density_method 'not measured'
_exptl_crystal_description rough
_exptl_crystal_F_000 680
_exptl_crystal_size_max 0.36
_exptl_crystal_size_mid 0.30
_exptl_crystal_size_min 0.29
_refine_diff_density_max 1.689
_refine_diff_density_min -0.850
_refine_diff_density_rms 0.085
_refine_ls_abs_structure_details 'Flack H D (1983), Acta Cryst. A39, 876-881'
_refine_ls_abs_structure_Flack 0.696(8)
_refine_ls_extinction_method none
_refine_ls_goodness_of_fit_ref 1.473
_refine_ls_hydrogen_treatment mixed
_refine_ls_matrix_type full
_refine_ls_number_parameters 365
_refine_ls_number_reflns 17889
_refine_ls_number_restraints 1
_refine_ls_restrained_S_all 1.473
_refine_ls_R_factor_all 0.0667
_refine_ls_R_factor_gt 0.0479
_refine_ls_shift/su_max 0.001
_refine_ls_shift/su_mean 0.000
_refine_ls_structure_factor_coef Fsqd
_refine_ls_weighting_details 'calc w=1/[\s^2^(Fo^2^)+(0.0000P)^2^+0.0000P] where P=(Fo^2^+2Fc^2^)/3'
_refine_ls_weighting_scheme calc
_refine_ls_wR_factor_gt 0.0814
_refine_ls_wR_factor_ref 0.0839
_reflns_number_gt 13459
_reflns_number_total 17889
_reflns_threshold_expression >2sigma(I)
_cod_data_source_file ic0488583si20040818_030553_2.cif
_cod_data_source_block ejd04
_cod_depositor_comments
;
The following automatic conversions were performed:
'_symmetry_cell_setting' value 'Monoclinic' changed to 'monoclinic'
according to '/home/saulius/struct/CIF-dictionaries/cif_core.dic'
dictionary named 'cif_core.dic' version 2.4.1 from 2010-06-29.

Automatic conversion script
Id: cif_fix_enum 1527 2010-12-29 10:47:43Z saulius 
;
_cod_database_code 4311978

loop_
_symmetry_equiv_pos_as_xyz
'x, y, z'
'-x, y+1/2, -z'

loop_
_atom_site_label
_atom_site_type_symbol
_atom_site_fract_x
_atom_site_fract_y
_atom_site_fract_z
_atom_site_U_iso_or_equiv
_atom_site_adp_type
_atom_site_occupancy
_atom_site_symmetry_multiplicity
_atom_site_calc_flag
_atom_site_refinement_flags
_atom_site_disorder_assembly
_atom_site_disorder_group
Fe1 Fe 0.10188(3) 0.533280(19) 0.298187(14) 0.01687(5) Uani 1 1 d . . .
P1 P 0.36605(5) 0.50546(4) 0.31205(3) 0.01787(9) Uani 1 1 d . . .
P2 P 0.03188(5) 0.44948(3) 0.15892(3) 0.01573(8) Uani 1 1 d . . .
P3 P 0.10975(5) 0.72807(3) 0.24713(3) 0.01488(8) Uani 1 1 d . . .
B1 B 0.2716(2) 0.60537(15) 0.13967(11) 0.0142(3) Uani 1 1 d . . .
C1 C 0.35386(18) 0.64495(13) 0.06875(10) 0.0147(3) Uani 1 1 d . . .
C2 C 0.44614(19) 0.74117(14) 0.08178(11) 0.0189(3) Uani 1 1 d . . .
H2 H 0.4564 0.7837 0.1313 0.023 Uiso 1 1 calc R . .
C3 C 0.5223(2) 0.77688(16) 0.02642(11) 0.0238(4) Uani 1 1 d . . .
H3 H 0.5833 0.8423 0.0383 0.029 Uiso 1 1 calc R . .
C4 C 0.5096(2) 0.71698(18) -0.04660(12) 0.0276(4) Uani 1 1 d . . .
H4 H 0.5625 0.7402 -0.0848 0.033 Uiso 1 1 calc R . .
C5 C 0.4189(2) 0.62311(18) -0.06281(12) 0.0282(4) Uani 1 1 d . . .
H5 H 0.4070 0.5825 -0.1133 0.034 Uiso 1 1 calc R . .
C6 C 0.3446(2) 0.58755(15) -0.00551(11) 0.0213(4) Uani 1 1 d . . .
H6 H 0.2852 0.5214 -0.0175 0.026 Uiso 1 1 calc R . .
C7 C 0.40836(18) 0.57958(14) 0.22502(10) 0.0172(3) Uani 1 1 d . . .
H7A H 0.4535 0.6534 0.2459 0.021 Uiso 1 1 calc R . .
H7B H 0.4842 0.5348 0.2080 0.021 Uiso 1 1 calc R . .
C8 C 0.17201(18) 0.48931(13) 0.10643(10) 0.0158(3) Uani 1 1 d . . .
H8A H 0.2406 0.4246 0.1109 0.019 Uiso 1 1 calc R . .
H8B H 0.1224 0.4997 0.0468 0.019 Uiso 1 1 calc R . .
C9 C 0.16423(18) 0.71524(13) 0.15055(10) 0.0151(3) Uani 1 1 d . . .
H9A H 0.0734 0.7116 0.1044 0.018 Uiso 1 1 calc R . .
H9B H 0.2160 0.7860 0.1433 0.018 Uiso 1 1 calc R . .
C10 C 0.6105(3) 0.6362(2) 0.40886(14) 0.0465(6) Uani 1 1 d . . .
H10A H 0.5518 0.7057 0.4041 0.070 Uiso 1 1 calc R . .
H10B H 0.6535 0.6310 0.3617 0.070 Uiso 1 1 calc R . .
H10C H 0.6893 0.6379 0.4607 0.070 Uiso 1 1 calc R . .
C11 C 0.5146(2) 0.5358(2) 0.40890(10) 0.0296(4) Uani 1 1 d . . .
H11 H 0.5817 0.4686 0.4168 0.036 Uiso 1 1 calc R . .
C12 C 0.4524(2) 0.5366(2) 0.48444(11) 0.0357(5) Uani 1 1 d . . .
H12A H 0.5326 0.5476 0.5349 0.054 Uiso 1 1 calc R . .
H12B H 0.4034 0.4641 0.4878 0.054 Uiso 1 1 calc R . .
H12C H 0.3813 0.5986 0.4791 0.054 Uiso 1 1 calc R . .
C13 C 0.5499(3) 0.3225(2) 0.28435(18) 0.0515(7) Uani 1 1 d . . .
H13A H 0.6255 0.3383 0.3360 0.077 Uiso 1 1 calc R . .
H13B H 0.5687 0.3683 0.2393 0.077 Uiso 1 1 calc R . .
H13C H 0.5525 0.2418 0.2706 0.077 Uiso 1 1 calc R . .
C14 C 0.3992(2) 0.35206(15) 0.29540(12) 0.0251(4) Uani 1 1 d . . .
H14 H 0.3266 0.3307 0.2421 0.030 Uiso 1 1 calc R . .
C15 C 0.3616(3) 0.27935(17) 0.36222(13) 0.0344(5) Uani 1 1 d . . .
H15A H 0.3599 0.1992 0.3463 0.052 Uiso 1 1 calc R . .
H15B H 0.2648 0.3012 0.3682 0.052 Uiso 1 1 calc R . .
H15C H 0.4359 0.2908 0.4151 0.052 Uiso 1 1 calc R . .
C16 C 0.0759(3) 0.22607(18) 0.09858(16) 0.0499(7) Uani 1 1 d . . .
H16A H 0.1794 0.2206 0.1299 0.075 Uiso 1 1 calc R . .
H16B H 0.0687 0.2630 0.0451 0.075 Uiso 1 1 calc R . .
H16C H 0.0333 0.1498 0.0891 0.075 Uiso 1 1 calc R . .
C17 C -0.0045(3) 0.29308(16) 0.14588(15) 0.0418(6) Uani 1 1 d . . .
H17 H -0.1029 0.2954 0.1045 0.050 Uiso 1 1 calc R . .
C18 C -0.0465(3) 0.23891(18) 0.21479(16) 0.0459(7) Uani 1 1 d . . .
H18A H -0.0833 0.1623 0.1984 0.069 Uiso 1 1 calc R . .
H18B H -0.1237 0.2837 0.2291 0.069 Uiso 1 1 calc R . .
H18C H 0.0393 0.2344 0.2630 0.069 Uiso 1 1 calc R . .
C19 C -0.1853(2) 0.47392(18) 0.00247(11) 0.0272(4) Uani 1 1 d . . .
H19A H -0.2113 0.3932 -0.0017 0.041 Uiso 1 1 calc R . .
H19B H -0.1020 0.4866 -0.0210 0.041 Uiso 1 1 calc R . .
H19C H -0.2697 0.5188 -0.0283 0.041 Uiso 1 1 calc R . .
C20 C -0.14291(18) 0.50992(14) 0.09368(10) 0.0191(3) Uani 1 1 d . . .
H20 H -0.1299 0.5942 0.0944 0.023 Uiso 1 1 calc R . .
C21 C -0.2705(2) 0.48582(17) 0.13176(12) 0.0251(4) Uani 1 1 d . . .
H21A H -0.3547 0.5336 0.1048 0.038 Uiso 1 1 calc R . .
H21B H -0.2399 0.5028 0.1913 0.038 Uiso 1 1 calc R . .
H21C H -0.2985 0.4057 0.1236 0.038 Uiso 1 1 calc R . .
C22 C -0.0789(2) 0.89906(17) 0.15393(13) 0.0305(4) Uani 1 1 d . . .
H22A H -0.0997 0.8516 0.1040 0.046 Uiso 1 1 calc R . .
H22B H 0.0093 0.9447 0.1571 0.046 Uiso 1 1 calc R . .
H22C H -0.1626 0.9494 0.1515 0.046 Uiso 1 1 calc R . .
C23 C -0.0534(2) 0.82356(15) 0.23055(11) 0.0195(3) Uani 1 1 d . . .
H23 H -0.0341 0.8755 0.2796 0.023 Uiso 1 1 calc R . .
C24 C -0.1937(2) 0.75794(17) 0.22970(13) 0.0270(4) Uani 1 1 d . . .
H24A H -0.2747 0.8115 0.2259 0.040 Uiso 1 1 calc R . .
H24B H -0.1781 0.7135 0.2809 0.040 Uiso 1 1 calc R . .
H24C H -0.2183 0.7068 0.1818 0.040 Uiso 1 1 calc R . .
C25 C 0.2790(3) 0.93346(18) 0.28380(13) 0.0355(5) Uani 1 1 d . . .
H25A H 0.1931 0.9810 0.2822 0.053 Uiso 1 1 calc R . .
H25B H 0.2921 0.9270 0.2278 0.053 Uiso 1 1 calc R . .
H25C H 0.3668 0.9680 0.3207 0.053 Uiso 1 1 calc R . .
C26 C 0.2556(2) 0.81556(15) 0.31603(11) 0.0214(3) Uani 1 1 d . . .
H26 H 0.3499 0.7733 0.3225 0.026 Uiso 1 1 calc R . .
C27 C 0.2314(2) 0.82382(18) 0.40340(11) 0.0313(5) Uani 1 1 d . . .
H27A H 0.3208 0.8531 0.4423 0.047 Uiso 1 1 calc R . .
H27B H 0.2089 0.7484 0.4214 0.047 Uiso 1 1 calc R . .
H27C H 0.1493 0.8753 0.4020 0.047 Uiso 1 1 calc R . .
C28 C -0.0246(2) 0.47965(17) 0.37470(12) 0.0294(4) Uani 1 1 d . . .
H28A H -0.1195 0.5209 0.3596 0.035 Uiso 1 1 calc R . .
H28B H -0.0461 0.3978 0.3651 0.035 Uiso 1 1 calc R . .
C29 C 0.0469(2) 0.49789(15) 0.46406(11) 0.0239(4) Uani 1 1 d . . .
C30 C 0.0414(2) 0.60350(17) 0.50194(13) 0.0296(4) Uani 1 1 d . . .
H30 H -0.0133 0.6637 0.4703 0.036 Uiso 1 1 calc R . .
C31 C 0.1140(3) 0.62165(19) 0.58442(14) 0.0383(5) Uani 1 1 d . . .
H31 H 0.1079 0.6938 0.6087 0.046 Uiso 1 1 calc R . .
C32 C 0.1946(2) 0.5366(2) 0.63156(12) 0.0408(5) Uani 1 1 d . . .
H32 H 0.2452 0.5498 0.6880 0.049 Uiso 1 1 calc R . .
C33 C 0.2014(3) 0.4327(2) 0.59631(13) 0.0400(6) Uani 1 1 d . . .
H33 H 0.2566 0.3734 0.6287 0.048 Uiso 1 1 calc R . .
C34 C 0.1286(3) 0.41284(17) 0.51390(13) 0.0333(5) Uani 1 1 d . . .
H34 H 0.1344 0.3399 0.4908 0.040 Uiso 1 1 calc R . .

loop_
_atom_site_aniso_label
_atom_site_aniso_U_11
_atom_site_aniso_U_22
_atom_site_aniso_U_33
_atom_site_aniso_U_23
_atom_site_aniso_U_13
_atom_site_aniso_U_12
Fe1 0.02219(12) 0.01567(10) 0.01496(10) 0.00023(10) 0.00877(8) -0.00179(10)
P1 0.0206(2) 0.0179(2) 0.01436(19) 0.00337(16) 0.00332(16) 0.00091(16)
P2 0.0182(2) 0.01369(18) 0.0177(2) -0.00129(16) 0.00905(16) -0.00278(16)
P3 0.0169(2) 0.01428(18) 0.01420(19) -0.00020(16) 0.00543(15) 0.00071(16)
B1 0.0138(9) 0.0147(8) 0.0154(8) 0.0019(7) 0.0061(6) 0.0002(6)
C1 0.0128(8) 0.0151(7) 0.0166(7) 0.0038(6) 0.0043(6) 0.0025(6)
C2 0.0192(9) 0.0185(8) 0.0193(8) 0.0012(6) 0.0057(6) -0.0008(6)
C3 0.0168(9) 0.0238(9) 0.0320(10) 0.0076(8) 0.0088(7) -0.0037(7)
C4 0.0236(10) 0.0352(10) 0.0291(10) 0.0111(8) 0.0158(8) 0.0027(8)
C5 0.0299(11) 0.0363(10) 0.0232(9) -0.0010(8) 0.0153(8) -0.0024(9)
C6 0.0226(9) 0.0233(8) 0.0206(8) -0.0018(7) 0.0105(7) -0.0040(7)
C7 0.0168(8) 0.0173(7) 0.0181(8) 0.0035(6) 0.0060(6) 0.0008(6)
C8 0.0154(8) 0.0167(7) 0.0169(7) -0.0003(6) 0.0071(6) 0.0003(6)
C9 0.0173(8) 0.0146(7) 0.0140(7) 0.0008(6) 0.0050(6) 0.0005(6)
C10 0.0342(13) 0.0752(18) 0.0272(11) -0.0031(12) 0.0035(10) -0.0209(13)
C11 0.0324(10) 0.0343(10) 0.0191(8) 0.0032(9) 0.0015(7) -0.0048(10)
C12 0.0347(11) 0.0520(13) 0.0195(8) -0.0046(11) 0.0058(7) -0.0122(12)
C13 0.0581(17) 0.0296(12) 0.079(2) 0.0122(13) 0.0393(15) 0.0198(11)
C14 0.0317(11) 0.0191(8) 0.0239(9) 0.0062(7) 0.0065(8) 0.0067(8)
C15 0.0537(15) 0.0210(9) 0.0301(11) 0.0063(8) 0.0141(10) -0.0021(9)
C16 0.0806(19) 0.0205(9) 0.0687(17) -0.0181(11) 0.0547(15) -0.0178(12)
C17 0.0782(18) 0.0145(8) 0.0499(14) -0.0037(9) 0.0467(14) -0.0079(10)
C18 0.0808(19) 0.0203(10) 0.0522(15) -0.0042(10) 0.0452(14) -0.0158(11)
C19 0.0196(9) 0.0417(11) 0.0212(9) -0.0073(8) 0.0068(7) -0.0050(8)
C20 0.0158(8) 0.0217(9) 0.0208(8) -0.0037(6) 0.0068(6) -0.0033(6)
C21 0.0204(9) 0.0314(10) 0.0268(9) -0.0059(8) 0.0119(7) -0.0054(7)
C22 0.0336(11) 0.0284(10) 0.0316(11) 0.0056(8) 0.0123(9) 0.0145(8)
C23 0.0212(9) 0.0209(8) 0.0171(8) -0.0028(7) 0.0064(6) 0.0045(7)
C24 0.0224(10) 0.0291(10) 0.0306(10) -0.0062(8) 0.0091(8) 0.0015(8)
C25 0.0529(14) 0.0271(10) 0.0260(10) -0.0053(8) 0.0096(9) -0.0181(10)
C26 0.0237(9) 0.0210(8) 0.0191(8) -0.0039(7) 0.0053(7) -0.0031(7)
C27 0.0430(13) 0.0312(11) 0.0180(9) -0.0036(8) 0.0052(8) -0.0051(9)
C28 0.0381(12) 0.0334(10) 0.0230(9) -0.0040(8) 0.0193(8) -0.0134(9)
C29 0.0319(10) 0.0219(8) 0.0241(9) -0.0005(7) 0.0181(7) -0.0053(7)
C30 0.0370(12) 0.0259(10) 0.0308(11) -0.0022(8) 0.0175(9) 0.0020(8)
C31 0.0531(15) 0.0344(11) 0.0330(12) -0.0140(9) 0.0214(11) -0.0084(11)
C32 0.0485(13) 0.0553(14) 0.0212(9) -0.0007(12) 0.0139(8) -0.0081(13)
C33 0.0499(14) 0.0478(14) 0.0293(11) 0.0172(10) 0.0226(10) 0.0072(11)
C34 0.0543(14) 0.0231(9) 0.0325(11) 0.0045(8) 0.0291(10) -0.0010(9)

loop_
_atom_type_symbol
_atom_type_description
_atom_type_scat_dispersion_real
_atom_type_scat_dispersion_imag
_atom_type_scat_source
C C 0.0033 0.0016 'International Tables Vol C Tables 4.2.6.8 and 6.1.1.4'
H H 0.0000 0.0000 'International Tables Vol C Tables 4.2.6.8 and 6.1.1.4'
B B 0.0013 0.0007 'International Tables Vol C Tables 4.2.6.8 and 6.1.1.4'
P P 0.1023 0.0942 'International Tables Vol C Tables 4.2.6.8 and 6.1.1.4'
Fe Fe 0.3463 0.8444 'International Tables Vol C Tables 4.2.6.8 and 6.1.1.4'

loop_
_geom_angle_atom_site_label_1
_geom_angle_atom_site_label_2
_geom_angle_atom_site_label_3
_geom_angle
_geom_angle_site_symmetry_1
_geom_angle_site_symmetry_3
_geom_angle_publ_flag
C28 Fe1 P2 114.26(6) . . ?
C28 Fe1 P3 125.20(6) . . ?
P2 Fe1 P3 94.104(16) . . ?
C28 Fe1 P1 129.64(6) . . ?
P2 Fe1 P1 92.588(16) . . ?
P3 Fe1 P1 91.908(16) . . ?
C7 P1 C14 105.22(8) . . ?
C7 P1 C11 108.97(8) . . ?
C14 P1 C11 101.38(10) . . ?
C7 P1 Fe1 106.96(6) . . ?
C14 P1 Fe1 108.67(7) . . ?
C11 P1 Fe1 124.14(7) . . ?
C8 P2 C20 105.15(7) . . ?
C8 P2 C17 109.19(8) . . ?
C20 P2 C17 101.65(11) . . ?
C8 P2 Fe1 107.80(6) . . ?
C20 P2 Fe1 112.02(5) . . ?
C17 P2 Fe1 120.02(7) . . ?
C9 P3 C26 104.95(8) . . ?
C9 P3 C23 109.51(8) . . ?
C26 P3 C23 101.71(8) . . ?
C9 P3 Fe1 105.76(5) . . ?
C26 P3 Fe1 112.93(6) . . ?
C23 P3 Fe1 120.97(6) . . ?
C1 B1 C8 108.89(13) . . ?
C1 B1 C7 105.07(13) . . ?
C8 B1 C7 111.85(13) . . ?
C1 B1 C9 105.83(12) . . ?
C8 B1 C9 111.40(13) . . ?
C7 B1 C9 113.33(13) . . ?
C6 C1 C2 114.59(15) . . ?
C6 C1 B1 124.97(14) . . ?
C2 C1 B1 120.40(15) . . ?
C3 C2 C1 123.49(17) . . ?
C3 C2 H2 118.3 . . ?
C1 C2 H2 118.3 . . ?
C2 C3 C4 119.79(17) . . ?
C2 C3 H3 120.1 . . ?
C4 C3 H3 120.1 . . ?
C5 C4 C3 118.94(17) . . ?
C5 C4 H4 120.5 . . ?
C3 C4 H4 120.5 . . ?
C4 C5 C6 120.32(18) . . ?
C4 C5 H5 119.8 . . ?
C6 C5 H5 119.8 . . ?
C5 C6 C1 122.84(17) . . ?
C5 C6 H6 118.6 . . ?
C1 C6 H6 118.6 . . ?
B1 C7 P1 118.78(11) . . ?
B1 C7 H7A 107.6 . . ?
P1 C7 H7A 107.6 . . ?
B1 C7 H7B 107.6 . . ?
P1 C7 H7B 107.6 . . ?
H7A C7 H7B 107.1 . . ?
B1 C8 P2 117.68(11) . . ?
B1 C8 H8A 107.9 . . ?
P2 C8 H8A 107.9 . . ?
B1 C8 H8B 107.9 . . ?
P2 C8 H8B 107.9 . . ?
H8A C8 H8B 107.2 . . ?
B1 C9 P3 118.59(11) . . ?
B1 C9 H9A 107.7 . . ?
P3 C9 H9A 107.7 . . ?
B1 C9 H9B 107.7 . . ?
P3 C9 H9B 107.7 . . ?
H9A C9 H9B 107.1 . . ?
C11 C10 H10A 109.5 . . ?
C11 C10 H10B 109.5 . . ?
H10A C10 H10B 109.5 . . ?
C11 C10 H10C 109.5 . . ?
H10A C10 H10C 109.5 . . ?
H10B C10 H10C 109.5 . . ?
C10 C11 C12 111.28(19) . . ?
C10 C11 P1 117.77(14) . . ?
C12 C11 P1 110.64(13) . . ?
C10 C11 H11 105.4 . . ?
C12 C11 H11 105.4 . . ?
P1 C11 H11 105.4 . . ?
C11 C12 H12A 109.5 . . ?
C11 C12 H12B 109.5 . . ?
H12A C12 H12B 109.5 . . ?
C11 C12 H12C 109.5 . . ?
H12A C12 H12C 109.5 . . ?
H12B C12 H12C 109.5 . . ?
C14 C13 H13A 109.5 . . ?
C14 C13 H13B 109.5 . . ?
H13A C13 H13B 109.5 . . ?
C14 C13 H13C 109.5 . . ?
H13A C13 H13C 109.5 . . ?
H13B C13 H13C 109.5 . . ?
C15 C14 C13 111.59(17) . . ?
C15 C14 P1 110.74(13) . . ?
C13 C14 P1 116.01(15) . . ?
C15 C14 H14 105.9 . . ?
C13 C14 H14 105.9 . . ?
P1 C14 H14 105.9 . . ?
C14 C15 H15A 109.5 . . ?
C14 C15 H15B 109.5 . . ?
H15A C15 H15B 109.5 . . ?
C14 C15 H15C 109.5 . . ?
H15A C15 H15C 109.5 . . ?
H15B C15 H15C 109.5 . . ?
C17 C16 H16A 109.5 . . ?
C17 C16 H16B 109.5 . . ?
H16A C16 H16B 109.5 . . ?
C17 C16 H16C 109.5 . . ?
H16A C16 H16C 109.5 . . ?
H16B C16 H16C 109.5 . . ?
C18 C17 C16 118.62(19) . . ?
C18 C17 P2 114.64(15) . . ?
C16 C17 P2 119.17(15) . . ?
C18 C17 H17 99.2 . . ?
C16 C17 H17 99.2 . . ?
P2 C17 H17 99.2 . . ?
C17 C18 H18A 109.5 . . ?
C17 C18 H18B 109.5 . . ?
H18A C18 H18B 109.5 . . ?
C17 C18 H18C 109.5 . . ?
H18A C18 H18C 109.5 . . ?
H18B C18 H18C 109.5 . . ?
C20 C19 H19A 109.5 . . ?
C20 C19 H19B 109.5 . . ?
H19A C19 H19B 109.5 . . ?
C20 C19 H19C 109.5 . . ?
H19A C19 H19C 109.5 . . ?
H19B C19 H19C 109.5 . . ?
C19 C20 C21 109.75(14) . . ?
C19 C20 P2 115.70(12) . . ?
C21 C20 P2 110.97(12) . . ?
C19 C20 H20 106.6 . . ?
C21 C20 H20 106.6 . . ?
P2 C20 H20 106.6 . . ?
C20 C21 H21A 109.5 . . ?
C20 C21 H21B 109.5 . . ?
H21A C21 H21B 109.5 . . ?
C20 C21 H21C 109.5 . . ?
H21A C21 H21C 109.5 . . ?
H21B C21 H21C 109.5 . . ?
C23 C22 H22A 109.5 . . ?
C23 C22 H22B 109.5 . . ?
H22A C22 H22B 109.5 . . ?
C23 C22 H22C 109.5 . . ?
H22A C22 H22C 109.5 . . ?
H22B C22 H22C 109.5 . . ?
C22 C23 C24 110.15(16) . . ?
C22 C23 P3 114.54(12) . . ?
C24 C23 P3 111.97(13) . . ?
C22 C23 H23 106.5 . . ?
C24 C23 H23 106.5 . . ?
P3 C23 H23 106.5 . . ?
C23 C24 H24A 109.5 . . ?
C23 C24 H24B 109.5 . . ?
H24A C24 H24B 109.5 . . ?
C23 C24 H24C 109.5 . . ?
H24A C24 H24C 109.5 . . ?
H24B C24 H24C 109.5 . . ?
C26 C25 H25A 109.5 . . ?
C26 C25 H25B 109.5 . . ?
H25A C25 H25B 109.5 . . ?
C26 C25 H25C 109.5 . . ?
H25A C25 H25C 109.5 . . ?
H25B C25 H25C 109.5 . . ?
C25 C26 C27 110.43(15) . . ?
C25 C26 P3 116.09(13) . . ?
C27 C26 P3 110.57(13) . . ?
C25 C26 H26 106.4 . . ?
C27 C26 H26 106.4 . . ?
P3 C26 H26 106.4 . . ?
C26 C27 H27A 109.5 . . ?
C26 C27 H27B 109.5 . . ?
H27A C27 H27B 109.5 . . ?
C26 C27 H27C 109.5 . . ?
H27A C27 H27C 109.5 . . ?
H27B C27 H27C 109.5 . . ?
C29 C28 Fe1 113.35(13) . . ?
C29 C28 H28A 108.9 . . ?
Fe1 C28 H28A 108.9 . . ?
C29 C28 H28B 108.9 . . ?
Fe1 C28 H28B 108.9 . . ?
H28A C28 H28B 107.7 . . ?
C34 C29 C30 116.62(18) . . ?
C34 C29 C28 121.88(18) . . ?
C30 C29 C28 121.45(18) . . ?
C31 C30 C29 121.3(2) . . ?
C31 C30 H30 119.4 . . ?
C29 C30 H30 119.4 . . ?
C32 C31 C30 120.7(2) . . ?
C32 C31 H31 119.6 . . ?
C30 C31 H31 119.6 . . ?
C33 C32 C31 119.2(2) . . ?
C33 C32 H32 120.4 . . ?
C31 C32 H32 120.4 . . ?
C32 C33 C34 120.8(2) . . ?
C32 C33 H33 119.6 . . ?
C34 C33 H33 119.6 . . ?
C33 C34 C29 121.4(2) . . ?
C33 C34 H34 119.3 . . ?
C29 C34 H34 119.3 . . ?

loop_
_geom_bond_atom_site_label_1
_geom_bond_atom_site_label_2
_geom_bond_distance
_geom_bond_site_symmetry_2
_geom_bond_publ_flag
Fe1 C28 2.0683(17) . ?
Fe1 P2 2.4525(5) . ?
Fe1 P3 2.4570(5) . ?
Fe1 P1 2.4633(5) . ?
P1 C7 1.8304(16) . ?
P1 C14 1.8678(19) . ?
P1 C11 1.8719(18) . ?
P2 C8 1.8327(16) . ?
P2 C20 1.8596(17) . ?
P2 C17 1.8765(19) . ?
P3 C9 1.8273(15) . ?
P3 C26 1.8541(18) . ?
P3 C23 1.8667(18) . ?
B1 C1 1.649(2) . ?
B1 C8 1.668(2) . ?
B1 C7 1.677(3) . ?
B1 C9 1.683(2) . ?
C1 C6 1.396(2) . ?
C1 C2 1.411(2) . ?
C2 C3 1.381(2) . ?
C2 H2 0.9500 . ?
C3 C4 1.388(3) . ?
C3 H3 0.9500 . ?
C4 C5 1.381(3) . ?
C4 H4 0.9500 . ?
C5 C6 1.394(2) . ?
C5 H5 0.9500 . ?
C6 H6 0.9500 . ?
C7 H7A 0.9900 . ?
C7 H7B 0.9900 . ?
C8 H8A 0.9900 . ?
C8 H8B 0.9900 . ?
C9 H9A 0.9900 . ?
C9 H9B 0.9900 . ?
C10 C11 1.490(3) . ?
C10 H10A 0.9800 . ?
C10 H10B 0.9800 . ?
C10 H10C 0.9800 . ?
C11 C12 1.528(2) . ?
C11 H11 1.0000 . ?
C12 H12A 0.9800 . ?
C12 H12B 0.9800 . ?
C12 H12C 0.9800 . ?
C13 C14 1.523(3) . ?
C13 H13A 0.9800 . ?
C13 H13B 0.9800 . ?
C13 H13C 0.9800 . ?
C14 C15 1.523(3) . ?
C14 H14 1.0000 . ?
C15 H15A 0.9800 . ?
C15 H15B 0.9800 . ?
C15 H15C 0.9800 . ?
C16 C17 1.464(3) . ?
C16 H16A 0.9800 . ?
C16 H16B 0.9800 . ?
C16 H16C 0.9800 . ?
C17 C18 1.462(3) . ?
C17 H17 1.0000 . ?
C18 H18A 0.9800 . ?
C18 H18B 0.9800 . ?
C18 H18C 0.9800 . ?
C19 C20 1.530(2) . ?
C19 H19A 0.9800 . ?
C19 H19B 0.9800 . ?
C19 H19C 0.9800 . ?
C20 C21 1.531(2) . ?
C20 H20 1.0000 . ?
C21 H21A 0.9800 . ?
C21 H21B 0.9800 . ?
C21 H21C 0.9800 . ?
C22 C23 1.525(3) . ?
C22 H22A 0.9800 . ?
C22 H22B 0.9800 . ?
C22 H22C 0.9800 . ?
C23 C24 1.531(3) . ?
C23 H23 1.0000 . ?
C24 H24A 0.9800 . ?
C24 H24B 0.9800 . ?
C24 H24C 0.9800 . ?
C25 C26 1.527(3) . ?
C25 H25A 0.9800 . ?
C25 H25B 0.9800 . ?
C25 H25C 0.9800 . ?
C26 C27 1.541(2) . ?
C26 H26 1.0000 . ?
C27 H27A 0.9800 . ?
C27 H27B 0.9800 . ?
C27 H27C 0.9800 . ?
C28 C29 1.482(3) . ?
C28 H28A 0.9900 . ?
C28 H28B 0.9900 . ?
C29 C34 1.397(3) . ?
C29 C30 1.404(3) . ?
C30 C31 1.383(3) . ?
C30 H30 0.9500 . ?
C31 C32 1.373(3) . ?
C31 H31 0.9500 . ?
C32 C33 1.368(3) . ?
C32 H32 0.9500 . ?
C33 C34 1.386(3) . ?
C33 H33 0.9500 . ?
C34 H34 0.9500 . ?
